data_7203964
loop_
_publ_author_name
'Liu, Wang'
'Liu, Yunling'
'Shi, Zhan'
'Pang, Wenqin'

_publ_section_title
;
 Hydrothermal synthesis and characterization of a new layered zinc
 phosphate intercalated with fully-protonated triethylenetetramine
 [Zn2(HPO4)3]2&#x2212;[(C6N4H22)0.5]2+
;
_journal_issue 6
_journal_name_full 'Journal of Materials Chemistry'
_journal_page_first 1451
_journal_paper_doi 10.1039/b000658k
_journal_volume 10
_journal_year 2000
_chemical_formula_sum 'C3 H14 N2 O12 P3 Zn2'
_chemical_formula_weight 493.81
_chemical_name_systematic
; 
 ? 
;
_space_group_IT_number 2
_symmetry_cell_setting triclinic
_symmetry_space_group_name_Hall '-P 1'
_symmetry_space_group_name_H-M 'P -1'
_atom_sites_solution_hydrogens geom
_atom_sites_solution_primary direct
_atom_sites_solution_secondary difmap
_audit_creation_method SHELXL-97
_cell_angle_alpha 98.723(2)
_cell_angle_beta 101.258(2)
_cell_angle_gamma 115.785(2)
_cell_formula_units_Z 2
_cell_length_a 7.4876(8)
_cell_length_b 8.2336(8)
_cell_length_c 12.8592(13)
_cell_measurement_temperature 293(2)
_cell_volume 674.51(12)
_computing_cell_refinement 'Bruker SMART'
_computing_data_collection 'Bruker SMART'
_computing_data_reduction 'Bruker SAINT'
_computing_molecular_graphics SHELXP-97
_computing_publication_material SHELXTL
_computing_structure_refinement 'SHELXL-97 (Sheldrick, 1997)'
_computing_structure_solution 'SHELXS-97 (Sheldrick, 1990)'
_diffrn_ambient_temperature 293(2)
_diffrn_measured_fraction_theta_full 0.994
_diffrn_measured_fraction_theta_max 0.994
_diffrn_radiation_monochromator graphite
_diffrn_radiation_source 'fine-focus sealed tube'
_diffrn_radiation_type MoK\a
_diffrn_radiation_wavelength 0.71073
_diffrn_reflns_av_R_equivalents 0.1669
_diffrn_reflns_av_sigmaI/netI 0.1152
_diffrn_reflns_limit_h_max 8
_diffrn_reflns_limit_h_min -8
_diffrn_reflns_limit_k_max 8
_diffrn_reflns_limit_k_min -9
_diffrn_reflns_limit_l_max 14
_diffrn_reflns_limit_l_min -14
_diffrn_reflns_number 3323
_diffrn_reflns_theta_full 23.26
_diffrn_reflns_theta_max 23.26
_diffrn_reflns_theta_min 1.68
_exptl_absorpt_coefficient_mu 3.980
_exptl_absorpt_correction_T_max 0.8899
_exptl_absorpt_correction_T_min 0.5033
_exptl_crystal_density_diffrn 2.431
_exptl_crystal_density_method 'not measured'
_exptl_crystal_F_000 494
_exptl_crystal_size_max 0.20
_exptl_crystal_size_mid 0.05
_exptl_crystal_size_min 0.03
_refine_diff_density_max 1.894
_refine_diff_density_min -1.182
_refine_diff_density_rms 0.256
_refine_ls_extinction_method none
_refine_ls_goodness_of_fit_ref 1.084
_refine_ls_hydrogen_treatment mixed
_refine_ls_matrix_type full
_refine_ls_number_parameters 199
_refine_ls_number_reflns 1928
_refine_ls_number_restraints 0
_refine_ls_restrained_S_all 1.084
_refine_ls_R_factor_all 0.0627
_refine_ls_R_factor_gt 0.0596
_refine_ls_shift/su_max 0.000
_refine_ls_shift/su_mean 0.000
_refine_ls_structure_factor_coef Fsqd
_refine_ls_weighting_details 'calc w=1/[\s^2^(Fo^2^)+(0.1079P)^2^+0.0000P] where P=(Fo^2^+2Fc^2^)/3'
_refine_ls_weighting_scheme calc
_refine_ls_wR_factor_gt 0.1521
_refine_ls_wR_factor_ref 0.1548
_reflns_number_gt 1764
_reflns_number_total 1928
_reflns_threshold_expression >2sigma(I)
_cod_data_source_file b000658k.txt
_cod_data_source_block p-1
_cod_original_sg_symbol_H-M P-1
_cod_database_code 7203964

loop_
_symmetry_equiv_pos_as_xyz
'x, y, z'
'-x, -y, -z'

loop_
_atom_site_label
_atom_site_type_symbol
_atom_site_fract_x
_atom_site_fract_y
_atom_site_fract_z
_atom_site_U_iso_or_equiv
_atom_site_adp_type
_atom_site_occupancy
_atom_site_symmetry_multiplicity
_atom_site_calc_flag
_atom_site_refinement_flags
_atom_site_disorder_assembly
_atom_site_disorder_group
Zn1 Zn 0.16839(9) 0.60022(9) 0.68146(5) 0.0158(3) Uani 1 1 d . . .
Zn2 Zn 0.40687(9) 0.23218(8) 0.99672(5) 0.0161(3) Uani 1 1 d . . .
P1 P -0.2977(2) 0.3625(2) 0.53135(12) 0.0162(4) Uani 1 1 d . . .
P2 P 0.4269(2) 0.4324(2) 0.80586(11) 0.0142(4) Uani 1 1 d . . .
P3 P 0.8139(2) 0.2017(2) 1.08445(12) 0.0151(4) Uani 1 1 d . . .
O1 O -0.5053(6) 0.2506(7) 0.5499(3) 0.0339(12) Uani 1 1 d . . .
O2 O -0.2611(7) 0.5692(6) 0.5342(4) 0.0348(11) Uani 1 1 d . . .
H2 H -0.3511 0.5645 0.4840 0.080 Uiso 1 1 calc . . .
O3 O -0.1213(6) 0.3919(6) 0.6277(3) 0.0226(10) Uani 1 1 d . . .
O4 O 0.2277(8) 0.7926(6) 0.8057(4) 0.0307(11) Uani 1 1 d . . .
O5 O 0.2887(6) 0.7254(6) 0.5774(3) 0.0254(10) Uani 1 1 d . . .
O6 O 0.2719(7) 0.4265(6) 0.7076(3) 0.0261(10) Uani 1 1 d . . .
O7 O 0.5260(6) 0.3138(6) 0.7597(3) 0.0217(9) Uani 1 1 d . . .
H7 H 0.6087 0.3113 0.8109 0.080 Uiso 1 1 calc . . .
O8 O 0.3168(6) 0.3386(6) 0.8847(3) 0.0230(10) Uani 1 1 d . . .
O9 O 0.1859(6) -0.0222(6) 0.9616(3) 0.0229(10) Uani 1 1 d . . .
O10 O 0.3993(6) 0.3694(5) 1.1348(3) 0.0202(9) Uani 1 1 d . . .
O11 O 0.6727(6) 0.2434(6) 1.0042(3) 0.0235(10) Uani 1 1 d . . .
O12 O 1.0356(6) 0.3672(6) 1.0964(4) 0.0310(11) Uani 1 1 d . . .
H12 H 1.0399 0.4677 1.1194 0.080 Uiso 1 1 calc . . .
N1 N -0.1243(8) 0.2496(7) 0.8291(4) 0.0221(12) Uani 1 1 d . . .
H1A H -0.1961 0.2858 0.8656 0.080 Uiso 1 1 calc . . .
H1B H -0.1002 0.3094 0.7771 0.080 Uiso 1 1 calc . . .
H1C H -0.0042 0.2766 0.8756 0.080 Uiso 1 1 calc . . .
N2 N -0.1347(7) 0.0222(7) 0.6059(4) 0.0205(11) Uani 1 1 d . . .
H2A H -0.2628 -0.0492 0.5584 0.080 Uiso 1 1 calc . . .
H2B H -0.1050 0.1428 0.6160 0.080 Uiso 1 1 calc . . .
C1 C -0.2462(10) 0.0430(9) 0.7772(5) 0.0277(15) Uani 1 1 d . . .
H1D H -0.3782 0.0139 0.7276 0.080 Uiso 1 1 calc . . .
H1E H -0.2745 -0.0215 0.8339 0.080 Uiso 1 1 calc . . .
C2 C -0.1312(10) -0.0267(9) 0.7137(5) 0.0238(14) Uani 1 1 d . . .
H2C H 0.0117 0.0272 0.7583 0.080 Uiso 1 1 calc . . .
H2D H -0.1935 -0.1616 0.7002 0.080 Uiso 1 1 calc . . .
C3 C 0.0186(9) -0.0077(9) 0.5581(5) 0.0225(13) Uani 1 1 d . . .
H3A H 0.0035 -0.1305 0.5592 0.080 Uiso 1 1 calc . . .
H3B H 0.1585 0.0856 0.6016 0.080 Uiso 1 1 calc . . .

loop_
_atom_site_aniso_label
_atom_site_aniso_U_11
_atom_site_aniso_U_22
_atom_site_aniso_U_33
_atom_site_aniso_U_23
_atom_site_aniso_U_13
_atom_site_aniso_U_12
Zn1 0.0163(5) 0.0132(5) 0.0175(5) 0.0107(3) 0.0064(3) 0.0040(4)
Zn2 0.0152(5) 0.0117(5) 0.0207(5) 0.0087(3) 0.0065(3) 0.0038(3)
P1 0.0121(8) 0.0148(8) 0.0197(9) 0.0096(6) 0.0060(6) 0.0026(6)
P2 0.0138(7) 0.0107(8) 0.0168(8) 0.0083(6) 0.0036(6) 0.0038(6)
P3 0.0120(7) 0.0092(8) 0.0208(8) 0.0065(6) 0.0054(6) 0.0012(6)
O1 0.014(2) 0.045(3) 0.025(2) 0.006(2) 0.0093(17) -0.002(2)
O2 0.037(3) 0.021(3) 0.043(3) 0.010(2) 0.002(2) 0.015(2)
O3 0.018(2) 0.022(2) 0.026(2) 0.0167(18) 0.0055(17) 0.0047(18)
O4 0.049(3) 0.023(3) 0.025(2) 0.0143(19) 0.017(2) 0.017(2)
O5 0.032(2) 0.022(2) 0.021(2) 0.0127(18) 0.0143(18) 0.006(2)
O6 0.028(2) 0.022(2) 0.026(2) 0.0060(18) -0.0040(18) 0.016(2)
O7 0.025(2) 0.020(2) 0.026(2) 0.0108(18) 0.0078(17) 0.0140(19)
O8 0.017(2) 0.026(3) 0.027(2) 0.0163(19) 0.0083(17) 0.0075(19)
O9 0.022(2) 0.014(2) 0.031(2) 0.0074(18) 0.0131(18) 0.0041(18)
O10 0.019(2) 0.009(2) 0.025(2) 0.0031(17) 0.0075(17) 0.0010(17)
O11 0.0145(19) 0.033(3) 0.028(2) 0.0178(19) 0.0089(17) 0.0114(19)
O12 0.015(2) 0.011(2) 0.057(3) 0.013(2) 0.0074(19) -0.0025(19)
N1 0.024(3) 0.021(3) 0.020(3) 0.008(2) 0.006(2) 0.010(2)
N2 0.023(3) 0.020(3) 0.023(3) 0.013(2) 0.012(2) 0.010(2)
C1 0.035(3) 0.015(3) 0.034(4) 0.013(3) 0.025(3) 0.005(3)
C2 0.035(4) 0.022(3) 0.023(3) 0.014(3) 0.014(3) 0.016(3)
C3 0.017(3) 0.021(3) 0.027(3) 0.008(3) 0.011(2) 0.005(3)

loop_
_atom_type_symbol
_atom_type_description
_atom_type_scat_dispersion_real
_atom_type_scat_dispersion_imag
_atom_type_scat_source
C C 0.0033 0.0016 'International Tables Vol C Tables 4.2.6.8 and 6.1.1.4'
H H 0.0000 0.0000 'International Tables Vol C Tables 4.2.6.8 and 6.1.1.4'
N N 0.0061 0.0033 'International Tables Vol C Tables 4.2.6.8 and 6.1.1.4'
O O 0.0106 0.0060 'International Tables Vol C Tables 4.2.6.8 and 6.1.1.4'
P P 0.1023 0.0942 'International Tables Vol C Tables 4.2.6.8 and 6.1.1.4'
Zn Zn 0.2839 1.4301 'International Tables Vol C Tables 4.2.6.8 and 6.1.1.4'

loop_
_geom_angle_atom_site_label_1
_geom_angle_atom_site_label_2
_geom_angle_atom_site_label_3
_geom_angle
_geom_angle_site_symmetry_1
_geom_angle_site_symmetry_3
_geom_angle_publ_flag
O4 Zn1 O5 106.09(19) . . ?
O4 Zn1 O6 116.56(18) . . ?
O5 Zn1 O6 108.8(2) . . ?
O4 Zn1 O3 115.80(19) . . ?
O5 Zn1 O3 118.57(16) . . ?
O6 Zn1 O3 90.69(18) . . ?
O9 Zn2 O11 112.08(18) . . ?
O9 Zn2 O8 104.98(18) . . ?
O11 Zn2 O8 114.27(17) . . ?
O9 Zn2 O10 106.75(17) . . ?
O11 Zn2 O10 113.77(17) . . ?
O8 Zn2 O10 104.19(18) . . ?
O5 P1 O1 111.5(2) 2_566 . ?
O5 P1 O3 112.5(2) 2_566 . ?
O1 P1 O3 110.5(2) . . ?
O5 P1 O2 109.2(3) 2_566 . ?
O1 P1 O2 108.9(3) . . ?
O3 P1 O2 103.9(2) . . ?
O6 P2 O8 110.5(2) . . ?
O6 P2 O10 112.6(2) . 2_667 ?
O8 P2 O10 111.1(2) . 2_667 ?
O6 P2 O7 106.6(2) . . ?
O8 P2 O7 107.5(2) . . ?
O10 P2 O7 108.3(2) 2_667 . ?
O4 P3 O9 111.3(3) 2_667 2_657 ?
O4 P3 O11 112.7(3) 2_667 . ?
O9 P3 O11 113.2(3) 2_657 . ?
O4 P3 O12 110.3(3) 2_667 . ?
O9 P3 O12 106.8(2) 2_657 . ?
O11 P3 O12 101.9(2) . . ?
P1 O2 H2 109.5 . . ?
P1 O3 Zn1 128.1(2) . . ?
P3 O4 Zn1 135.1(3) 2_667 . ?
P1 O5 Zn1 127.6(3) 2_566 . ?
P2 O6 Zn1 131.8(2) . . ?
P2 O7 H7 109.5 . . ?
P2 O8 Zn2 129.6(2) . . ?
P3 O9 Zn2 128.6(3) 2_657 . ?
P2 O10 Zn2 120.1(2) 2_667 . ?
P3 O11 Zn2 132.9(3) . . ?
P3 O12 H12 109.5 . . ?
C1 N1 H1A 109.5 . . ?
C1 N1 H1B 109.5 . . ?
H1A N1 H1B 109.5 . . ?
C1 N1 H1C 109.5 . . ?
H1A N1 H1C 109.5 . . ?
H1B N1 H1C 109.5 . . ?
C3 N2 C2 111.3(5) . . ?
C3 N2 H2A 109.4 . . ?
C2 N2 H2A 109.4 . . ?
C3 N2 H2B 109.4 . . ?
C2 N2 H2B 109.4 . . ?
H2A N2 H2B 108.0 . . ?
N1 C1 C2 111.8(5) . . ?
N1 C1 H1D 109.3 . . ?
C2 C1 H1D 109.3 . . ?
N1 C1 H1E 109.3 . . ?
C2 C1 H1E 109.3 . . ?
H1D C1 H1E 107.9 . . ?
N2 C2 C1 112.7(5) . . ?
N2 C2 H2C 109.0 . . ?
C1 C2 H2C 109.0 . . ?
N2 C2 H2D 109.0 . . ?
C1 C2 H2D 109.0 . . ?
H2C C2 H2D 107.8 . . ?
N2 C3 C3 109.1(6) . 2_556 ?
N2 C3 H3A 109.9 . . ?
C3 C3 H3A 109.9 2_556 . ?
N2 C3 H3B 109.9 . . ?
C3 C3 H3B 109.9 2_556 . ?
H3A C3 H3B 108.3 . . ?

loop_
_geom_bond_atom_site_label_1
_geom_bond_atom_site_label_2
_geom_bond_distance
_geom_bond_site_symmetry_2
_geom_bond_publ_flag
Zn1 O4 1.898(4) . ?
Zn1 O5 1.935(4) . ?
Zn1 O6 1.941(4) . ?
Zn1 O3 1.986(4) . ?
Zn2 O9 1.932(4) . ?
Zn2 O11 1.935(4) . ?
Zn2 O8 1.953(4) . ?
Zn2 O10 1.979(4) . ?
P1 O5 1.502(4) 2_566 ?
P1 O1 1.512(4) . ?
P1 O3 1.527(4) . ?
P1 O2 1.595(5) . ?
P2 O6 1.519(4) . ?
P2 O8 1.522(4) . ?
P2 O10 1.525(4) 2_667 ?
P2 O7 1.576(4) . ?
P3 O4 1.503(5) 2_667 ?
P3 O9 1.507(4) 2_657 ?
P3 O11 1.516(4) . ?
P3 O12 1.583(4) . ?
O2 H2 0.8200 . ?
O4 P3 1.503(5) 2_667 ?
O5 P1 1.502(4) 2_566 ?
O7 H7 0.8200 . ?
O9 P3 1.507(4) 2_657 ?
O10 P2 1.525(4) 2_667 ?
O12 H12 0.8200 . ?
N1 C1 1.496(8) . ?
N1 H1A 0.8900 . ?
N1 H1B 0.8900 . ?
N1 H1C 0.8900 . ?
N2 C3 1.493(8) . ?
N2 C2 1.500(8) . ?
N2 H2A 0.9000 . ?
N2 H2B 0.9000 . ?
C1 C2 1.516(9) . ?
C1 H1D 0.9700 . ?
C1 H1E 0.9700 . ?
C2 H2C 0.9700 . ?
C2 H2D 0.9700 . ?
C3 C3 1.501(13) 2_556 ?
C3 H3A 0.9700 . ?
C3 H3B 0.9700 . ?

loop_
_geom_hbond_atom_site_label_D
_geom_hbond_atom_site_label_H
_geom_hbond_atom_site_label_A
_geom_hbond_distance_DH
_geom_hbond_distance_HA
_geom_hbond_distance_DA
_geom_hbond_angle_DHA
_geom_hbond_site_symmetry_A
O2 H2 O1 0.82 2.26 2.905(7) 135.8 2_466
O2 H2 O2 0.82 2.56 3.129(10) 127.2 2_466
O2 H2 O6 0.82 2.65 3.100(7) 116.3 2_566
O7 H7 N1 0.82 2.25 2.892(6) 135.9 1_655
O7 H7 O11 0.82 2.63 3.345(6) 146.6 .
O12 H12 N1 0.82 2.08 2.885(7) 165.4 2_667
N1 H1A O11 0.89 2.20 2.947(6) 141.2 1_455
N1 H1A O7 0.89 2.38 2.892(6) 117.1 1_455
N1 H1B O3 0.89 2.13 3.000(6) 164.7 .
N1 H1C O8 0.89 2.20 2.962(6) 142.8 .
N2 H2A O1 0.90 1.89 2.754(6) 161.5 2_456
N2 H2B O3 0.90 2.09 2.970(7) 164.9 .
N2 H2B O6 0.90 2.63 3.220(7) 123.5 .
